data_4519494
loop_
_publ_author_name
'Rahman Al Ahmad, Abdel'
'Maris, Thierry'
'Wuest, James D.'

_publ_section_title
;
 Hiding in Plain Sight: Polymorphs of Riluzole
;
_journal_name_full 'Crystal Growth & Design'
_journal_page_first 3029
_journal_page_last 3036
_journal_paper_doi 10.1021/acs.cgd.5c00089
_journal_volume 25
_journal_year 2025
_chemical_formula_moiety 'C8 H5 F3 N2 O S'
_chemical_formula_sum 'C8 H5 F3 N2 O S'
_chemical_formula_weight 234.20
_chemical_name_common Riluzole
_chemical_name_systematic 6-(trifluoromethoxy)-1,3-benzothiazol-2-amine
_space_group_crystal_system monoclinic
_space_group_IT_number 14
_space_group_name_Hall '-P 2ybc'
_space_group_name_H-M_alt 'P 1 21/c 1'
_atom_sites_solution_hydrogens mixed
_atom_sites_solution_primary dual
_audit_creation_date 2022-06-13
_audit_creation_method
;
FinalCif V106 by Daniel Kratzert, Freiburg 2022,
https://dkratzert.de/finalcif.html
;
_cell_angle_alpha 90
_cell_angle_beta 101.502(3)
_cell_angle_gamma 90
_cell_formula_units_Z 8
_cell_length_a 19.2771(10)
_cell_length_b 8.1248(4)
_cell_length_c 11.7665(6)
_cell_measurement_reflns_used 6867
_cell_measurement_temperature 150
_cell_measurement_theta_max 54.325
_cell_measurement_theta_min 4.074
_cell_volume 1805.89(16)
_computing_cell_refinement
;
SAINT (2019) V8.40A; Integration Software for Single Crystal Data.
Bruker AXS Inc., Madison, WI 53719-1173.
;
_computing_data_collection
;
APEX 3 (2019) Bruker AXS Inc., Madison, WI 53719-1173.
;
_computing_data_reduction
;
SAINT (2019) V8.40A; Integration Software for Single Crystal Data.
Bruker AXS Inc., Madison, WI 53719-1173.
;
_computing_molecular_graphics 'Olex2 1.3 (Dolomanov et al., 2009)'
_computing_publication_material 'Olex2 1.3 (Dolomanov et al., 2009)'
_computing_structure_refinement 'XL  (Sheldrick, 2008)'
_computing_structure_solution 'SHELXT 2018/2 (Sheldrick, 2018)'
_diffrn_ambient_temperature 150
_diffrn_detector 'CMOS Area detector'
_diffrn_detector_area_resol_mean 10.42
_diffrn_detector_type 'Bruker CMOS Photon III '
_diffrn_measured_fraction_theta_full 0.997
_diffrn_measured_fraction_theta_max 0.990
_diffrn_measurement_device 'k-geometry diffractometer'
_diffrn_measurement_device_type 'Bruker Venture Metaljet'
_diffrn_measurement_method '\w and \f scans'
_diffrn_radiation_collimation 'Focusing mirrors'
_diffrn_radiation_monochromator 'Helios MX Mirror Optics'
_diffrn_radiation_probe x-ray
_diffrn_radiation_type 'Ga K\a'
_diffrn_radiation_wavelength 1.34139
_diffrn_reflns_av_R_equivalents 0.0551
_diffrn_reflns_av_unetI/netI 0.0541
_diffrn_reflns_Laue_measured_fraction_full 0.997
_diffrn_reflns_Laue_measured_fraction_max 0.990
_diffrn_reflns_limit_h_max 23
_diffrn_reflns_limit_h_min -23
_diffrn_reflns_limit_k_max 9
_diffrn_reflns_limit_k_min -9
_diffrn_reflns_limit_l_max 14
_diffrn_reflns_limit_l_min -14
_diffrn_reflns_number 15269
_diffrn_reflns_point_group_measured_fraction_full 0.997
_diffrn_reflns_point_group_measured_fraction_max 0.990
_diffrn_reflns_theta_full 53.594
_diffrn_reflns_theta_max 55.086
_diffrn_reflns_theta_min 4.072
_diffrn_source 'Metal Jet'
_diffrn_source_current 2.86
_diffrn_source_power 0.1993706
_diffrn_source_target Ga
_diffrn_source_type 'Gallium Liquid Metal Jet Source'
_diffrn_source_voltage 69.71
_exptl_absorpt_coefficient_mu 2.268
_exptl_absorpt_correction_T_max 0.3027
_exptl_absorpt_correction_T_min 0.1832
_exptl_absorpt_correction_type multi-scan
_exptl_absorpt_process_details
;
SADABS-2016/2 (Bruker,2016/2) was used for absorption correction.
wR2(int) was 0.1051 before and 0.0708 after correction.
The Ratio of minimum to maximum transmission is 0.6052.
The \l/2 correction factor is Not present.
;
_exptl_crystal_colour 'clear light colourless'
_exptl_crystal_colour_lustre clear
_exptl_crystal_colour_modifier light
_exptl_crystal_colour_primary colourless
_exptl_crystal_density_diffrn 1.723
_exptl_crystal_description plate
_exptl_crystal_F_000 944
_exptl_crystal_recrystallization_method 'crystalised from EtOAc'
_exptl_crystal_size_max 0.22
_exptl_crystal_size_mid 0.09
_exptl_crystal_size_min 0.06
_refine_diff_density_max 0.387
_refine_diff_density_min -0.377
_refine_diff_density_rms 0.087
_refine_ls_extinction_coef 0.0030(5)
_refine_ls_extinction_expression Fc^*^=kFc[1+0.001xFc^2^\l^3^/sin(2\q)]^-1/4^
_refine_ls_extinction_method 'SHELXL-2018/3 (Sheldrick 2018)'
_refine_ls_goodness_of_fit_ref 1.049
_refine_ls_hydrogen_treatment mixed
_refine_ls_matrix_type full
_refine_ls_number_parameters 284
_refine_ls_number_reflns 3418
_refine_ls_number_restraints 6
_refine_ls_restrained_S_all 1.048
_refine_ls_R_factor_all 0.0813
_refine_ls_R_factor_gt 0.0547
_refine_ls_shift/su_max 0.000
_refine_ls_shift/su_mean 0.000
_refine_ls_structure_factor_coef Fsqd
_refine_ls_weighting_details 'w=1/[\s^2^(Fo^2^)+(0.0887P)^2^+0.9315P] where P=(Fo^2^+2Fc^2^)/3'
_refine_ls_weighting_scheme calc
_refine_ls_wR_factor_gt 0.1414
_refine_ls_wR_factor_ref 0.1586
_reflns_Friedel_coverage 0.000
_reflns_Friedel_fraction_full .
_reflns_Friedel_fraction_max .
_reflns_number_gt 2459
_reflns_number_total 3418
_reflns_threshold_expression 'I > 2\s(I)'
_cod_data_source_file RZ_P21c_101_150K_jw2457_4_.cif
_cod_data_source_block jw24574
_cod_database_code 4519494

loop_
_space_group_symop_id
_space_group_symop_operation_xyz
1 'x, y, z'
2 '-x, y+1/2, -z+1/2'
3 '-x, -y, -z'
4 'x, -y-1/2, z-1/2'

loop_
_atom_site_label
_atom_site_type_symbol
_atom_site_fract_x
_atom_site_fract_y
_atom_site_fract_z
_atom_site_U_iso_or_equiv
_atom_site_adp_type
_atom_site_occupancy
_atom_site_site_symmetry_order
_atom_site_calc_flag
_atom_site_refinement_flags_posn
_atom_site_refinement_flags_adp
_atom_site_refinement_flags_occupancy
_atom_site_disorder_assembly
_atom_site_disorder_group
S1A S 0.70255(5) 0.53140(11) 0.84444(7) 0.0397(3) Uani 1 1 d . . . . .
F1A F 1.02489(12) 0.1848(3) 0.7102(2) 0.0751(8) Uani 1 1 d . . . . .
F2A F 0.94335(14) 0.0030(3) 0.6884(3) 0.0843(9) Uani 1 1 d . . . . .
F3A F 0.93732(15) 0.1950(4) 0.5644(2) 0.0897(9) Uani 1 1 d . . . . .
O1A O 0.92338(13) 0.2554(4) 0.7431(2) 0.0567(7) Uani 1 1 d . . . . .
N1A N 0.63280(15) 0.3290(3) 0.6908(2) 0.0356(6) Uani 1 1 d . . . . .
N2A N 0.55924(16) 0.4971(4) 0.7779(2) 0.0398(7) Uani 1 1 d D . . . .
H2AA H 0.5284(16) 0.473(5) 0.723(3) 0.048 Uiso 1 1 d D U . . .
H2AB H 0.557(2) 0.592(3) 0.799(3) 0.048 Uiso 1 1 d D U . . .
C1A C 0.62485(17) 0.4470(4) 0.7617(3) 0.0357(8) Uani 1 1 d . . . . .
C2A C 0.75141(18) 0.3956(4) 0.7774(3) 0.0363(7) Uani 1 1 d . . . . .
C3A C 0.70473(18) 0.2983(4) 0.6976(3) 0.0359(8) Uani 1 1 d . . . . .
C4A C 0.73221(19) 0.1821(4) 0.6323(3) 0.0395(8) Uani 1 1 d . . . . .
H4A H 0.701226 0.115523 0.578255 0.047 Uiso 1 1 calc R U . . .
C5A C 0.80478(19) 0.1631(5) 0.6459(3) 0.0444(9) Uani 1 1 d . . . . .
H5A H 0.823889 0.082501 0.602328 0.053 Uiso 1 1 calc R U . . .
C6A C 0.84907(18) 0.2629(5) 0.7235(3) 0.0429(8) Uani 1 1 d . . . . .
C7A C 0.82399(19) 0.3797(4) 0.7911(3) 0.0413(8) Uani 1 1 d . . . . .
H7A H 0.855389 0.446129 0.844613 0.050 Uiso 1 1 calc R U . . .
C8A C 0.9562(2) 0.1620(6) 0.6768(4) 0.0580(11) Uani 1 1 d . . . . .
S1B S 0.39278(4) 0.17821(11) 0.39080(7) 0.0374(3) Uani 1 1 d . . . . .
F1B F 0.12650(14) 0.1873(3) 0.5160(3) 0.0795(8) Uani 1 1 d . . . . .
F2B F 0.04727(12) 0.3685(4) 0.4674(2) 0.0769(8) Uani 1 1 d . . . . .
F3B F 0.12632(17) 0.3942(5) 0.6221(2) 0.1101(13) Uani 1 1 d . . . . .
O1B O 0.15323(12) 0.4274(3) 0.4499(2) 0.0471(6) Uani 1 1 d . . . . .
N1B N 0.44607(15) 0.3577(3) 0.5727(2) 0.0371(7) Uani 1 1 d . . . . .
N2B N 0.52907(16) 0.2068(4) 0.4963(3) 0.0433(7) Uani 1 1 d D . . . .
H2BA H 0.539(2) 0.146(4) 0.448(3) 0.052 Uiso 1 1 d D U . . .
H2BB H 0.5627(16) 0.246(5) 0.540(3) 0.052 Uiso 1 1 d D U . . .
C1B C 0.46367(17) 0.2564(4) 0.4967(3) 0.0350(7) Uani 1 1 d . . . . .
C2B C 0.33477(17) 0.2969(4) 0.4521(3) 0.0347(7) Uani 1 1 d . . . . .
C3B C 0.37280(18) 0.3841(4) 0.5481(3) 0.0349(7) Uani 1 1 d . . . . .
C4B C 0.33662(18) 0.4901(4) 0.6088(3) 0.0396(8) Uani 1 1 d . . . . .
H4B H 0.361671 0.553629 0.671586 0.048 Uiso 1 1 calc R U . . .
C5B C 0.26362(19) 0.5019(4) 0.5767(3) 0.0420(8) Uani 1 1 d . . . . .
H5B H 0.238276 0.573001 0.617929 0.050 Uiso 1 1 calc R U . . .
C6B C 0.22749(19) 0.4096(4) 0.4841(3) 0.0411(8) Uani 1 1 d . . . . .
C7B C 0.26118(18) 0.3073(4) 0.4193(3) 0.0371(8) Uani 1 1 d . . . . .
H7B H 0.235653 0.246762 0.355395 0.044 Uiso 1 1 calc R U . . .
C8B C 0.1144(2) 0.3484(5) 0.5126(3) 0.0523(10) Uani 1 1 d . . . . .

loop_
_atom_site_aniso_label
_atom_site_aniso_U_11
_atom_site_aniso_U_22
_atom_site_aniso_U_33
_atom_site_aniso_U_23
_atom_site_aniso_U_13
_atom_site_aniso_U_12
S1A 0.0470(5) 0.0390(5) 0.0322(4) -0.0038(3) 0.0058(3) -0.0014(4)
F1A 0.0465(14) 0.0877(19) 0.0938(19) -0.0069(15) 0.0207(13) -0.0011(13)
F2A 0.0673(17) 0.0585(18) 0.128(2) 0.0002(16) 0.0224(16) 0.0080(14)
F3A 0.0734(18) 0.137(3) 0.0639(17) 0.0099(17) 0.0256(14) -0.0119(17)
O1A 0.0392(14) 0.0648(18) 0.0655(17) -0.0154(14) 0.0087(12) 0.0019(14)
N1A 0.0410(16) 0.0361(16) 0.0293(13) -0.0019(12) 0.0061(11) -0.0024(12)
N2A 0.0446(17) 0.0385(17) 0.0360(15) -0.0026(13) 0.0075(12) 0.0011(15)
C1A 0.0390(18) 0.039(2) 0.0291(15) 0.0046(14) 0.0066(13) 0.0000(15)
C2A 0.0437(19) 0.0330(18) 0.0312(15) 0.0000(14) 0.0056(13) 0.0016(16)
C3A 0.0424(19) 0.0350(19) 0.0301(16) 0.0020(13) 0.0069(14) -0.0015(15)
C4A 0.047(2) 0.0346(19) 0.0366(17) -0.0029(14) 0.0077(15) -0.0040(16)
C5A 0.049(2) 0.043(2) 0.0439(19) -0.0024(16) 0.0147(16) 0.0005(17)
C6A 0.0392(19) 0.043(2) 0.0455(19) 0.0018(16) 0.0068(15) 0.0004(17)
C7A 0.045(2) 0.041(2) 0.0370(17) 0.0013(15) 0.0053(15) -0.0036(17)
C8A 0.047(2) 0.062(3) 0.067(3) 0.003(2) 0.016(2) -0.005(2)
S1B 0.0405(5) 0.0379(5) 0.0331(4) -0.0035(3) 0.0055(3) 0.0003(4)
F1B 0.0659(17) 0.0572(17) 0.118(2) 0.0216(15) 0.0245(15) -0.0028(13)
F2B 0.0441(14) 0.0926(19) 0.097(2) 0.0154(16) 0.0223(13) 0.0065(13)
F3B 0.100(2) 0.176(3) 0.0672(17) -0.047(2) 0.0487(16) -0.064(2)
O1B 0.0390(14) 0.0517(16) 0.0516(14) 0.0133(12) 0.0113(11) 0.0062(12)
N1B 0.0411(16) 0.0369(16) 0.0327(14) -0.0020(12) 0.0063(12) 0.0018(13)
N2B 0.0399(17) 0.046(2) 0.0430(17) -0.0118(14) 0.0058(13) 0.0035(15)
C1B 0.0420(19) 0.0335(18) 0.0290(15) -0.0006(14) 0.0058(13) -0.0012(15)
C2B 0.0420(19) 0.0318(18) 0.0308(16) 0.0031(13) 0.0082(14) 0.0030(15)
C3B 0.0428(18) 0.0312(18) 0.0305(15) 0.0033(13) 0.0067(13) 0.0017(15)
C4B 0.049(2) 0.036(2) 0.0338(17) 0.0010(14) 0.0093(15) 0.0015(16)
C5B 0.050(2) 0.039(2) 0.0387(18) 0.0032(15) 0.0126(15) 0.0083(17)
C6B 0.0408(19) 0.040(2) 0.0427(18) 0.0106(16) 0.0091(15) 0.0016(16)
C7B 0.0397(19) 0.0377(19) 0.0326(16) 0.0035(14) 0.0045(14) 0.0002(15)
C8B 0.046(2) 0.059(3) 0.054(2) -0.0029(19) 0.0135(18) 0.0002(19)

loop_
_atom_type_symbol
_atom_type_description
_atom_type_scat_dispersion_real
_atom_type_scat_dispersion_imag
_atom_type_scat_source
C C 0.0137 0.0067 'International Tables Vol C Tables 4.2.6.8 and 6.1.1.4'
H H 0.0000 0.0000 'International Tables Vol C Tables 4.2.6.8 and 6.1.1.4'
F F 0.0583 0.0400 'International Tables Vol C Tables 4.2.6.8 and 6.1.1.4'
N N 0.0241 0.0134 'International Tables Vol C Tables 4.2.6.8 and 6.1.1.4'
O O 0.0389 0.0241 'International Tables Vol C Tables 4.2.6.8 and 6.1.1.4'
S S 0.2925 0.4295 'International Tables Vol C Tables 4.2.6.8 and 6.1.1.4'

loop_
_geom_angle_atom_site_label_1
_geom_angle_atom_site_label_2
_geom_angle_atom_site_label_3
_geom_angle
_geom_angle_site_symmetry_1
_geom_angle_site_symmetry_3
C2A S1A C1A 88.85(16) . .
C8A O1A C6A 121.0(3) . .
C1A N1A C3A 109.8(3) . .
H2AA N2A H2AB 113(4) . .
C1A N2A H2AA 111(3) . .
C1A N2A H2AB 116(3) . .
N1A C1A S1A 116.6(2) . .
N1A C1A N2A 122.4(3) . .
N2A C1A S1A 120.9(3) . .
C3A C2A S1A 109.1(2) . .
C7A C2A S1A 129.3(3) . .
C7A C2A C3A 121.5(3) . .
N1A C3A C2A 115.7(3) . .
C4A C3A N1A 125.1(3) . .
C4A C3A C2A 119.2(3) . .
C3A C4A H4A 120.0 . .
C5A C4A C3A 120.0(3) . .
C5A C4A H4A 120.0 . .
C4A C5A H5A 120.4 . .
C6A C5A C4A 119.2(3) . .
C6A C5A H5A 120.4 . .
C5A C6A O1A 123.9(3) . .
C5A C6A C7A 122.7(3) . .
C7A C6A O1A 113.4(3) . .
C2A C7A C6A 117.3(3) . .
C2A C7A H7A 121.4 . .
C6A C7A H7A 121.4 . .
F1A C8A F2A 107.7(4) . .
F1A C8A F3A 109.2(3) . .
F1A C8A O1A 108.1(4) . .
F2A C8A O1A 111.9(3) . .
F3A C8A F2A 106.2(4) . .
F3A C8A O1A 113.5(4) . .
C2B S1B C1B 88.79(15) . .
C8B O1B C6B 116.5(3) . .
C1B N1B C3B 110.1(3) . .
H2BA N2B H2BB 115(4) . .
C1B N2B H2BA 124(3) . .
C1B N2B H2BB 121(3) . .
N1B C1B S1B 115.9(2) . .
N1B C1B N2B 124.8(3) . .
N2B C1B S1B 119.2(2) . .
C3B C2B S1B 109.7(2) . .
C7B C2B S1B 128.4(3) . .
C7B C2B C3B 121.9(3) . .
N1B C3B C2B 115.5(3) . .
C4B C3B N1B 125.2(3) . .
C4B C3B C2B 119.3(3) . .
C3B C4B H4B 120.4 . .
C5B C4B C3B 119.2(3) . .
C5B C4B H4B 120.4 . .
C4B C5B H5B 120.0 . .
C4B C5B C6B 120.0(3) . .
C6B C5B H5B 120.0 . .
C5B C6B O1B 119.2(3) . .
C7B C6B O1B 117.8(3) . .
C7B C6B C5B 122.8(3) . .
C2B C7B H7B 121.6 . .
C6B C7B C2B 116.7(3) . .
C6B C7B H7B 121.6 . .
F2B C8B F1B 106.8(3) . .
F2B C8B F3B 109.2(3) . .
F2B C8B O1B 109.7(3) . .
F3B C8B F1B 104.7(4) . .
F3B C8B O1B 113.7(4) . .
O1B C8B F1B 112.3(3) . .

loop_
_geom_bond_atom_site_label_1
_geom_bond_atom_site_label_2
_geom_bond_distance
_geom_bond_site_symmetry_2
S1A C1A 1.755(3) .
S1A C2A 1.739(3) .
F1A C8A 1.317(5) .
F2A C8A 1.327(5) .
F3A C8A 1.327(5) .
O1A C6A 1.406(4) .
O1A C8A 1.336(5) .
N1A C1A 1.299(4) .
N1A C3A 1.396(4) .
N2A H2AA 0.81(2) .
N2A H2AB 0.81(2) .
N2A C1A 1.378(4) .
C2A C3A 1.407(5) .
C2A C7A 1.382(5) .
C3A C4A 1.387(5) .
C4A H4A 0.9500 .
C4A C5A 1.385(5) .
C5A H5A 0.9500 .
C5A C6A 1.382(5) .
C6A C7A 1.385(5) .
C7A H7A 0.9500 .
S1B C1B 1.774(3) .
S1B C2B 1.739(3) .
F1B C8B 1.328(5) .
F2B C8B 1.307(4) .
F3B C8B 1.316(5) .
O1B C6B 1.415(4) .
O1B C8B 1.318(4) .
N1B C1B 1.308(4) .
N1B C3B 1.401(4) .
N2B H2BA 0.80(2) .
N2B H2BB 0.81(2) .
N2B C1B 1.325(4) .
C2B C3B 1.409(5) .
C2B C7B 1.397(5) .
C3B C4B 1.392(5) .
C4B H4B 0.9500 .
C4B C5B 1.386(5) .
C5B H5B 0.9500 .
C5B C6B 1.390(5) .
C6B C7B 1.375(5) .
C7B H7B 0.9500 .

loop_
_geom_hbond_atom_site_label_D
_geom_hbond_atom_site_label_H
_geom_hbond_atom_site_label_A
_geom_hbond_distance_DH
_geom_hbond_distance_HA
_geom_hbond_distance_DA
_geom_hbond_angle_DHA
_geom_hbond_site_symmetry_A
_geom_hbond_publ_flag
N2A H2AA N1B 0.81(2) 2.32(2) 3.126(4) 170(4) . yes
N2A H2AB N1B 0.81(2) 2.64(2) 3.428(4) 164(4) 2_656 yes
N2B H2BA N2A 0.80(2) 2.41(2) 3.206(4) 169(4) 4_565 yes
N2B H2BB N1A 0.81(2) 2.11(2) 2.898(4) 163(4) . yes

loop_
_geom_torsion_atom_site_label_1
_geom_torsion_atom_site_label_2
_geom_torsion_atom_site_label_3
_geom_torsion_atom_site_label_4
_geom_torsion
_geom_torsion_site_symmetry_1
_geom_torsion_site_symmetry_2
_geom_torsion_site_symmetry_3
_geom_torsion_site_symmetry_4
S1A C2A C3A N1A -0.7(4) . . . .
S1A C2A C3A C4A 179.0(2) . . . .
S1A C2A C7A C6A -178.2(3) . . . .
O1A C6A C7A C2A 180.0(3) . . . .
N1A C3A C4A C5A 179.6(3) . . . .
C1A S1A C2A C3A 0.3(2) . . . .
C1A S1A C2A C7A 178.2(3) . . . .
C1A N1A C3A C2A 0.9(4) . . . .
C1A N1A C3A C4A -178.9(3) . . . .
C2A S1A C1A N1A 0.2(3) . . . .
C2A S1A C1A N2A 176.0(3) . . . .
C2A C3A C4A C5A -0.2(5) . . . .
C3A N1A C1A S1A -0.6(3) . . . .
C3A N1A C1A N2A -176.3(3) . . . .
C3A C2A C7A C6A -0.5(5) . . . .
C3A C4A C5A C6A -1.0(5) . . . .
C4A C5A C6A O1A -179.2(3) . . . .
C4A C5A C6A C7A 1.5(6) . . . .
C5A C6A C7A C2A -0.8(5) . . . .
C6A O1A C8A F1A 176.8(3) . . . .
C6A O1A C8A F2A -64.8(5) . . . .
C6A O1A C8A F3A 55.4(5) . . . .
C7A C2A C3A N1A -178.8(3) . . . .
C7A C2A C3A C4A 1.0(5) . . . .
C8A O1A C6A C5A 7.8(6) . . . .
C8A O1A C6A C7A -172.9(3) . . . .
S1B C2B C3B N1B 0.0(4) . . . .
S1B C2B C3B C4B 178.6(2) . . . .
S1B C2B C7B C6B 179.0(2) . . . .
O1B C6B C7B C2B 177.6(3) . . . .
N1B C3B C4B C5B -178.6(3) . . . .
C1B S1B C2B C3B -0.8(2) . . . .
C1B S1B C2B C7B -178.8(3) . . . .
C1B N1B C3B C2B 1.3(4) . . . .
C1B N1B C3B C4B -177.3(3) . . . .
C2B S1B C1B N1B 1.7(3) . . . .
C2B S1B C1B N2B 179.8(3) . . . .
C2B C3B C4B C5B 2.8(5) . . . .
C3B N1B C1B S1B -1.9(4) . . . .
C3B N1B C1B N2B -180.0(3) . . . .
C3B C2B C7B C6B 1.2(5) . . . .
C3B C4B C5B C6B -0.6(5) . . . .
C4B C5B C6B O1B -177.8(3) . . . .
C4B C5B C6B C7B -1.5(5) . . . .
C5B C6B C7B C2B 1.2(5) . . . .
C6B O1B C8B F1B -57.8(5) . . . .
C6B O1B C8B F2B -176.5(3) . . . .
C6B O1B C8B F3B 60.9(5) . . . .
C7B C2B C3B N1B 178.1(3) . . . .
C7B C2B C3B C4B -3.2(5) . . . .
C8B O1B C6B C5B -79.5(4) . . . .
C8B O1B C6B C7B 104.0(4) . . . .

_cod_database_fobs_code 4519494
